data_7218094
loop_
_publ_author_name
'Agnes, Marco'
'Sorrenti, Alessandro'
'Pasini, Dario'
'Wurst, Klaus'
'Amabilino, David B.'

_publ_section_title
;
 Crystal structure analyses facilitate understanding of synthesis
 protocols in the preparation of 6,6&#x2032;-dibromo-substituted BINOL
 compounds
;
_journal_issue 43
_journal_name_full CrystEngComm
_journal_page_first 10131
_journal_paper_doi 10.1039/C4CE01160K
_journal_volume 16
_journal_year 2014
_chemical_formula_sum 'C20 H12 Br2 O2'
_chemical_formula_weight 444.12
_chemical_name_systematic
; 
 ? 
;
_space_group_IT_number 19
_symmetry_cell_setting orthorhombic
_symmetry_space_group_name_Hall 'P 2ac 2ab'
_symmetry_space_group_name_H-M 'P 21 21 21'
_atom_sites_solution_hydrogens geom
_atom_sites_solution_primary direct
_atom_sites_solution_secondary difmap
_audit_creation_method SHELXL-97
_cell_angle_alpha 90.00
_cell_angle_beta 90.00
_cell_angle_gamma 90.00
_cell_formula_units_Z 4
_cell_length_a 8.2300(2)
_cell_length_b 11.8142(3)
_cell_length_c 17.1253(3)
_cell_measurement_reflns_used 14304
_cell_measurement_temperature 233(2)
_cell_measurement_theta_max 26.0
_cell_measurement_theta_min 1.0
_cell_volume 1665.11(7)
_computing_data_collection COLLECT
_computing_data_reduction 'DENZO and SCALEPACK'
_computing_structure_refinement 'SHELXL-97 (Sheldrick, 1997)'
_computing_structure_solution 'SHELXS-97 (Sheldrick, 1990)'
_diffrn_ambient_temperature 233(2)
_diffrn_measured_fraction_theta_full 0.998
_diffrn_measured_fraction_theta_max 0.998
_diffrn_measurement_device_type 'Nonius KappaCCD'
_diffrn_measurement_method 'phi- and omega scans'
_diffrn_radiation_monochromator graphite
_diffrn_radiation_source 'fine-focus sealed tube'
_diffrn_radiation_type MoK\a
_diffrn_radiation_wavelength 0.71073
_diffrn_reflns_av_R_equivalents 0.0552
_diffrn_reflns_av_sigmaI/netI 0.0376
_diffrn_reflns_limit_h_max 9
_diffrn_reflns_limit_h_min -10
_diffrn_reflns_limit_k_max 14
_diffrn_reflns_limit_k_min -14
_diffrn_reflns_limit_l_max 21
_diffrn_reflns_limit_l_min -21
_diffrn_reflns_number 10638
_diffrn_reflns_theta_full 25.99
_diffrn_reflns_theta_max 25.99
_diffrn_reflns_theta_min 2.09
_diffrn_standards_number 0
_exptl_absorpt_coefficient_mu 4.877
_exptl_absorpt_correction_type none
_exptl_crystal_colour colorless
_exptl_crystal_density_diffrn 1.772
_exptl_crystal_density_method 'not measured'
_exptl_crystal_description prism
_exptl_crystal_F_000 872
_exptl_crystal_size_max 0.3
_exptl_crystal_size_mid 0.3
_exptl_crystal_size_min 0.2
_refine_diff_density_max 0.578
_refine_diff_density_min -0.332
_refine_diff_density_rms 0.056
_refine_ls_abs_structure_details 'Flack H D (1983), Acta Cryst. A39, 876-881'
_refine_ls_abs_structure_Flack 0.039(10)
_refine_ls_extinction_coef 0.0081(6)
_refine_ls_extinction_expression Fc^*^=kFc[1+0.001xFc^2^\l^3^/sin(2\q)]^-1/4^
_refine_ls_extinction_method SHELXL
_refine_ls_goodness_of_fit_ref 1.047
_refine_ls_hydrogen_treatment mixed
_refine_ls_matrix_type full
_refine_ls_number_parameters 226
_refine_ls_number_reflns 3263
_refine_ls_number_restraints 2
_refine_ls_restrained_S_all 1.047
_refine_ls_R_factor_all 0.0342
_refine_ls_R_factor_gt 0.0288
_refine_ls_shift/su_max 0.000
_refine_ls_shift/su_mean 0.000
_refine_ls_structure_factor_coef Fsqd
_refine_ls_weighting_details 'calc w=1/[\s^2^(Fo^2^)+(0.0269P)^2^+0.8033P] where P=(Fo^2^+2Fc^2^)/3'
_refine_ls_weighting_scheme calc
_refine_ls_wR_factor_gt 0.0676
_refine_ls_wR_factor_ref 0.0699
_reflns_number_gt 2985
_reflns_number_total 3263
_reflns_threshold_expression >2sigma(I)
_cod_data_source_file c4ce01160k2.cif
_cod_data_source_block (R)-2
_cod_depositor_comments 'Adding full bibliography for 7218094--7218098.cif.'
_cod_original_sg_symbol_H-M P212121
_cod_database_code 7218094

loop_
_symmetry_equiv_pos_as_xyz
'x, y, z'
'-x+1/2, -y, z+1/2'
'-x, y+1/2, -z+1/2'
'x+1/2, -y+1/2, -z'

loop_
_atom_site_label
_atom_site_type_symbol
_atom_site_fract_x
_atom_site_fract_y
_atom_site_fract_z
_atom_site_U_iso_or_equiv
_atom_site_adp_type
_atom_site_occupancy
_atom_site_symmetry_multiplicity
_atom_site_calc_flag
_atom_site_refinement_flags
Br1 Br 0.71624(5) 0.66082(4) -0.12700(2) 0.05510(13) Uani 1 1 d .
Br2 Br 0.04465(5) 0.95747(4) 0.42308(2) 0.05977(15) Uani 1 1 d .
O1 O 0.8065(4) 1.0801(2) 0.25399(15) 0.0551(7) Uani 1 1 d D
H1O H 0.873(5) 1.130(3) 0.243(3) 0.091(19) Uiso 1 1 d D
O2 O 0.9332(3) 0.7495(2) 0.25349(15) 0.0453(6) Uani 1 1 d D
H2O H 0.950(6) 0.795(3) 0.2182(19) 0.062(14) Uiso 1 1 d D
C1 C 0.7949(4) 1.0271(3) 0.18321(18) 0.0362(7) Uani 1 1 d .
C2 C 0.8407(4) 1.0816(3) 0.1138(2) 0.0404(8) Uani 1 1 d .
H2 H 0.8807 1.1561 0.1156 0.049 Uiso 1 1 calc .
C3 C 0.8276(4) 1.0278(3) 0.04397(19) 0.0394(8) Uani 1 1 d .
H3 H 0.8574 1.0660 -0.0020 0.047 Uiso 1 1 calc .
C4 C 0.7695(4) 0.9142(3) 0.03933(17) 0.0341(7) Uani 1 1 d .
C5 C 0.7626(4) 0.8550(3) -0.03242(18) 0.0400(8) Uani 1 1 d .
H5 H 0.7939 0.8907 -0.0791 0.048 Uiso 1 1 calc .
C6 C 0.7104(4) 0.7463(3) -0.03291(18) 0.0407(8) Uani 1 1 d .
C7 C 0.6583(4) 0.6915(3) 0.0354(2) 0.0403(8) Uani 1 1 d .
H7 H 0.6219 0.6161 0.0332 0.048 Uiso 1 1 calc .
C8 C 0.6605(4) 0.7477(3) 0.10458(19) 0.0358(7) Uani 1 1 d .
H8 H 0.6218 0.7116 0.1498 0.043 Uiso 1 1 calc .
C9 C 0.7206(4) 0.8606(2) 0.10955(16) 0.0304(6) Uani 1 1 d .
C10 C 0.7331(4) 0.9180(2) 0.18305(17) 0.0316(6) Uani 1 1 d .
C11 C 0.6876(4) 0.8601(2) 0.25659(17) 0.0300(6) Uani 1 1 d .
C12 C 0.7855(4) 0.7765(3) 0.28686(18) 0.0349(7) Uani 1 1 d .
C13 C 0.7419(4) 0.7133(3) 0.35330(19) 0.0411(8) Uani 1 1 d .
H13 H 0.8115 0.6564 0.3721 0.049 Uiso 1 1 calc .
C14 C 0.5999(4) 0.7346(3) 0.39006(18) 0.0383(8) Uani 1 1 d .
H14 H 0.5709 0.6915 0.4341 0.046 Uiso 1 1 calc .
C15 C 0.4934(4) 0.8212(2) 0.36316(17) 0.0325(7) Uani 1 1 d .
C16 C 0.3453(4) 0.8446(3) 0.40121(18) 0.0376(7) Uani 1 1 d .
H16 H 0.3169 0.8048 0.4467 0.045 Uiso 1 1 calc .
C17 C 0.2435(4) 0.9247(3) 0.3722(2) 0.0399(7) Uani 1 1 d .
C18 C 0.2839(5) 0.9865(3) 0.30503(19) 0.0387(7) Uani 1 1 d .
H18 H 0.2113 1.0410 0.2854 0.046 Uiso 1 1 calc .
C19 C 0.4282(4) 0.9678(3) 0.26808(18) 0.0345(7) Uani 1 1 d .
H19 H 0.4559 1.0115 0.2242 0.041 Uiso 1 1 calc .
C20 C 0.5371(4) 0.8832(2) 0.29495(16) 0.0299(6) Uani 1 1 d .

loop_
_atom_site_aniso_label
_atom_site_aniso_U_11
_atom_site_aniso_U_22
_atom_site_aniso_U_33
_atom_site_aniso_U_23
_atom_site_aniso_U_13
_atom_site_aniso_U_12
Br1 0.0591(2) 0.0667(2) 0.03951(18) -0.01501(18) -0.00661(18) 0.0116(2)
Br2 0.0416(2) 0.0773(3) 0.0604(2) 0.0088(2) 0.01421(19) 0.0106(2)
O1 0.077(2) 0.0384(13) 0.0502(14) -0.0081(12) -0.0020(14) -0.0196(14)
O2 0.0410(14) 0.0457(13) 0.0492(14) 0.0112(12) 0.0074(12) 0.0135(12)
C1 0.0367(17) 0.0313(15) 0.0408(16) 0.0035(13) -0.0037(15) -0.0006(15)
C2 0.0392(18) 0.0292(15) 0.053(2) 0.0092(15) 0.0013(15) -0.0038(14)
C3 0.0369(18) 0.0383(17) 0.0430(17) 0.0153(15) 0.0036(14) 0.0012(15)
C4 0.0276(16) 0.0394(16) 0.0353(15) 0.0067(13) 0.0022(13) 0.0045(14)
C5 0.0328(18) 0.053(2) 0.0340(15) 0.0050(15) 0.0006(13) 0.0099(16)
C6 0.0347(17) 0.0529(19) 0.0347(15) -0.0090(15) -0.0026(15) 0.0080(17)
C7 0.0362(18) 0.0403(18) 0.0443(18) -0.0065(15) -0.0037(15) -0.0001(15)
C8 0.0387(18) 0.0306(15) 0.0380(16) -0.0002(13) 0.0019(13) -0.0029(14)
C9 0.0273(15) 0.0310(15) 0.0330(14) 0.0039(12) -0.0006(12) 0.0012(13)
C10 0.0294(16) 0.0306(14) 0.0348(14) 0.0005(12) 0.0000(12) -0.0008(13)
C11 0.0339(17) 0.0240(14) 0.0320(14) -0.0018(11) -0.0002(13) -0.0021(13)
C12 0.0370(17) 0.0330(15) 0.0345(14) -0.0006(13) -0.0007(15) 0.0028(15)
C13 0.046(2) 0.0345(16) 0.0432(17) 0.0078(14) -0.0031(15) 0.0026(15)
C14 0.046(2) 0.0369(16) 0.0315(16) 0.0065(13) -0.0009(14) 0.0004(15)
C15 0.0373(18) 0.0306(15) 0.0296(15) -0.0039(12) -0.0024(12) -0.0022(12)
C16 0.0390(18) 0.0389(16) 0.0350(15) 0.0014(14) 0.0025(13) -0.0092(16)
C17 0.0362(18) 0.0416(17) 0.0419(16) -0.0052(15) 0.0047(15) -0.0021(14)
C18 0.0395(18) 0.0355(16) 0.0411(17) -0.0006(13) -0.0016(15) 0.0035(15)
C19 0.0406(18) 0.0298(15) 0.0331(15) 0.0017(13) 0.0003(13) -0.0003(14)
C20 0.0367(16) 0.0258(13) 0.0272(13) -0.0036(11) -0.0032(13) -0.0014(14)

loop_
_atom_type_symbol
_atom_type_description
_atom_type_scat_dispersion_real
_atom_type_scat_dispersion_imag
_atom_type_scat_source
C C 0.0033 0.0016 'International Tables Vol C Tables 4.2.6.8 and 6.1.1.4'
H H 0.0000 0.0000 'International Tables Vol C Tables 4.2.6.8 and 6.1.1.4'
O O 0.0106 0.0060 'International Tables Vol C Tables 4.2.6.8 and 6.1.1.4'
Br Br -0.2901 2.4595 'International Tables Vol C Tables 4.2.6.8 and 6.1.1.4'

loop_
_geom_angle_atom_site_label_1
_geom_angle_atom_site_label_2
_geom_angle_atom_site_label_3
_geom_angle
C1 O1 H1O 100(4)
C12 O2 H2O 108(3)
O1 C1 C10 116.9(3)
O1 C1 C2 121.5(3)
C10 C1 C2 121.6(3)
C3 C2 C1 120.6(3)
C3 C2 H2 119.7
C1 C2 H2 119.7
C2 C3 C4 121.1(3)
C2 C3 H3 119.5
C4 C3 H3 119.5
C5 C4 C9 120.3(3)
C5 C4 C3 121.8(3)
C9 C4 C3 117.9(3)
C6 C5 C4 119.1(3)
C6 C5 H5 120.4
C4 C5 H5 120.4
C5 C6 C7 122.0(3)
C5 C6 Br1 120.0(3)
C7 C6 Br1 117.9(3)
C8 C7 C6 119.8(3)
C8 C7 H7 120.1
C6 C7 H7 120.1
C7 C8 C9 121.0(3)
C7 C8 H8 119.5
C9 C8 H8 119.5
C4 C9 C8 117.8(3)
C4 C9 C10 120.9(3)
C8 C9 C10 121.4(3)
C1 C10 C9 117.9(3)
C1 C10 C11 121.4(3)
C9 C10 C11 120.6(3)
C12 C11 C20 118.1(3)
C12 C11 C10 120.2(3)
C20 C11 C10 121.5(3)
C11 C12 O2 121.7(3)
C11 C12 C13 122.4(3)
O2 C12 C13 115.9(3)
C14 C13 C12 119.9(3)
C14 C13 H13 120.0
C12 C13 H13 120.0
C13 C14 C15 121.0(3)
C13 C14 H14 119.5
C15 C14 H14 119.5
C16 C15 C14 121.6(3)
C16 C15 C20 119.7(3)
C14 C15 C20 118.6(3)
C17 C16 C15 120.1(3)
C17 C16 H16 120.0
C15 C16 H16 120.0
C16 C17 C18 121.1(3)
C16 C17 Br2 120.5(2)
C18 C17 Br2 118.4(3)
C19 C18 C17 120.1(3)
C19 C18 H18 119.9
C17 C18 H18 119.9
C18 C19 C20 120.9(3)
C18 C19 H19 119.5
C20 C19 H19 119.5
C19 C20 C15 117.9(3)
C19 C20 C11 122.2(3)
C15 C20 C11 119.8(3)

loop_
_geom_bond_atom_site_label_1
_geom_bond_atom_site_label_2
_geom_bond_distance
Br1 C6 1.902(3)
Br2 C17 1.894(3)
O1 C1 1.367(4)
O1 H1O 0.831(19)
O2 C12 1.381(4)
O2 H2O 0.823(19)
C1 C10 1.386(4)
C1 C2 1.404(5)
C2 C3 1.358(5)
C2 H2 0.9400
C3 C4 1.427(5)
C3 H3 0.9400
C4 C5 1.415(4)
C4 C9 1.418(4)
C5 C6 1.355(5)
C5 H5 0.9400
C6 C7 1.404(5)
C7 C8 1.359(5)
C7 H7 0.9400
C8 C9 1.425(4)
C8 H8 0.9400
C9 C10 1.433(4)
C10 C11 1.482(4)
C11 C12 1.376(4)
C11 C20 1.428(4)
C12 C13 1.407(5)
C13 C14 1.351(5)
C13 H13 0.9400
C14 C15 1.424(5)
C14 H14 0.9400
C15 C16 1.410(5)
C15 C20 1.425(4)
C16 C17 1.357(5)
C16 H16 0.9400
C17 C18 1.403(5)
C18 C19 1.364(5)
C18 H18 0.9400
C19 C20 1.419(4)
C19 H19 0.9400
